data_7129161
loop_
_publ_author_name
'Kunkel, Chantal'
'Bolte, Michael'
'Lerner, Hans-Wolfram'
'Albert, Philipp'
'Wagner, Matthias'

_publ_section_title
;
 Subvalent mixed SixGey oligomers: (Cl3Si)4Ge and Cl2(Me2EtN)SiGe(SiCl3)2
;
_journal_name_full 'Chemical Communications'
_journal_paper_doi 10.1039/D1CC05604B
_journal_year 2021
_chemical_formula_moiety 'C4 H11 Cl8 Ge N Si3'
_chemical_formula_sum 'C4 H11 Cl8 Ge N Si3'
_chemical_formula_weight 513.60
_space_group_crystal_system monoclinic
_space_group_IT_number 14
_space_group_name_Hall '-P 2ybc'
_space_group_name_H-M_alt 'P 1 21/c 1'
_atom_sites_solution_hydrogens geom
_atom_sites_solution_primary direct
_audit_creation_method SHELXL-2018/3
_audit_update_record
;
2021-08-24 deposited with the CCDC.	2021-10-18 downloaded from the CCDC.
;
_cell_angle_alpha 90
_cell_angle_beta 104.601(3)
_cell_angle_gamma 90
_cell_formula_units_Z 4
_cell_length_a 14.2948(6)
_cell_length_b 10.5166(3)
_cell_length_c 12.7899(5)
_cell_measurement_reflns_used 35547
_cell_measurement_temperature 173(2)
_cell_measurement_theta_max 26.03
_cell_measurement_theta_min 3.26
_cell_volume 1860.64(12)
_computing_cell_refinement 'X-Area (Stoe & Cie, 2001)'
_computing_data_collection 'X-Area (Stoe & Cie, 2001)'
_computing_data_reduction 'X-Area (Stoe & Cie, 2001)'
_computing_molecular_graphics 'XP in SHELXTL-Plus (Sheldrick, 2008)'
_computing_publication_material SHELXL
_computing_structure_refinement 'SHELXL (Sheldrick, 2008)'
_computing_structure_solution 'SHELXS (Sheldrick, 2008)'
_diffrn_ambient_temperature 173(2)
_diffrn_measured_fraction_theta_full 0.998
_diffrn_measured_fraction_theta_max 0.987
_diffrn_measurement_device_type 'STOE IPDS II two-circle-diffractometer'
_diffrn_measurement_method \w
_diffrn_radiation_type MoK\a
_diffrn_radiation_wavelength 0.71073
_diffrn_reflns_av_R_equivalents 0.0440
_diffrn_reflns_av_unetI/netI 0.0163
_diffrn_reflns_Laue_measured_fraction_full 0.998
_diffrn_reflns_Laue_measured_fraction_max 0.987
_diffrn_reflns_limit_h_max 17
_diffrn_reflns_limit_h_min -17
_diffrn_reflns_limit_k_max 12
_diffrn_reflns_limit_k_min -12
_diffrn_reflns_limit_l_max 15
_diffrn_reflns_limit_l_min -15
_diffrn_reflns_number 35547
_diffrn_reflns_point_group_measured_fraction_full 0.998
_diffrn_reflns_point_group_measured_fraction_max 0.987
_diffrn_reflns_theta_full 25.000
_diffrn_reflns_theta_max 25.700
_diffrn_reflns_theta_min 3.526
_diffrn_source 'Genix 3D I\mS microfocus X-ray source'
_exptl_absorpt_coefficient_mu 2.968
_exptl_absorpt_correction_T_max 1.000
_exptl_absorpt_correction_T_min 0.559
_exptl_absorpt_correction_type multi-scan
_exptl_absorpt_process_details 'X-Area (Stoe & Cie, 2001)'
_exptl_crystal_colour colourless
_exptl_crystal_density_diffrn 1.833
_exptl_crystal_description block
_exptl_crystal_F_000 1008
_exptl_crystal_size_max 0.190
_exptl_crystal_size_mid 0.160
_exptl_crystal_size_min 0.160
_refine_diff_density_max 0.323
_refine_diff_density_min -0.372
_refine_diff_density_rms 0.073
_refine_ls_extinction_method none
_refine_ls_goodness_of_fit_ref 1.221
_refine_ls_hydrogen_treatment constr
_refine_ls_matrix_type full
_refine_ls_number_parameters 154
_refine_ls_number_reflns 3495
_refine_ls_number_restraints 0
_refine_ls_restrained_S_all 1.221
_refine_ls_R_factor_all 0.0303
_refine_ls_R_factor_gt 0.0282
_refine_ls_shift/su_max 0.001
_refine_ls_shift/su_mean 0.000
_refine_ls_structure_factor_coef Fsqd
_refine_ls_weighting_details 'w=1/[\s^2^(Fo^2^)+(0.0305P)^2^+1.3953P] where P=(Fo^2^+2Fc^2^)/3'
_refine_ls_weighting_scheme calc
_refine_ls_wR_factor_gt 0.0658
_refine_ls_wR_factor_ref 0.0667
_reflns_Friedel_coverage 0.000
_reflns_number_gt 3348
_reflns_number_total 3495
_reflns_threshold_expression 'I > 2\s(I)'
_cod_data_source_file d1cc05604b2.cif
_cod_data_source_block wa3080
_cod_original_sg_symbol_H-M 'P 21/c'
_cod_database_code 7129161
_shelx_shelxl_version_number 2018/3
_shelx_space_group_comment
; 
The symmetry employed for this shelxl refinement is uniquely defined 
by the following loop, which should always be used as a source of 
symmetry information in preference to the above space-group names. 
They are only intended as comments. 
;
_shelx_estimated_absorpt_t_min 0.602
_shelx_estimated_absorpt_t_max 0.648

loop_
_space_group_symop_operation_xyz
'x, y, z'
'-x, y+1/2, -z+1/2'
'-x, -y, -z'
'x, -y-1/2, z-1/2'

loop_
_atom_site_label
_atom_site_type_symbol
_atom_site_fract_x
_atom_site_fract_y
_atom_site_fract_z
_atom_site_U_iso_or_equiv
_atom_site_adp_type
_atom_site_occupancy
_atom_site_site_symmetry_order
_atom_site_calc_flag
_atom_site_refinement_flags_posn
_atom_site_refinement_flags_adp
_atom_site_refinement_flags_occupancy
_atom_site_disorder_assembly
_atom_site_disorder_group
Ge1 Ge 0.29007(2) 0.43558(2) 0.39894(2) 0.01900(8) Uani 1 1 d . . . . .
Si1 Si 0.24832(5) 0.30688(6) 0.23965(5) 0.02025(14) Uani 1 1 d . . . . .
Si2 Si 0.14465(5) 0.55457(6) 0.35933(6) 0.02277(15) Uani 1 1 d . . . . .
Si3 Si 0.38571(5) 0.58096(7) 0.32782(6) 0.02358(15) Uani 1 1 d . . . . .
Cl1 Cl 0.11547(5) 0.31188(7) 0.13087(5) 0.03497(16) Uani 1 1 d . . . . .
Cl2 Cl 0.34719(5) 0.30061(7) 0.14824(6) 0.03502(16) Uani 1 1 d . . . . .
Cl3 Cl 0.03170(5) 0.43731(6) 0.36777(6) 0.03679(17) Uani 1 1 d . . . . .
Cl4 Cl 0.09762(5) 0.65779(7) 0.21932(6) 0.03996(18) Uani 1 1 d . . . . .
Cl5 Cl 0.15273(6) 0.68373(6) 0.48213(6) 0.03655(16) Uani 1 1 d . . . . .
Cl6 Cl 0.51718(5) 0.49454(7) 0.34237(6) 0.03680(17) Uani 1 1 d . . . . .
Cl7 Cl 0.34887(6) 0.65392(8) 0.17404(6) 0.04472(19) Uani 1 1 d . . . . .
Cl8 Cl 0.41208(6) 0.73989(7) 0.42512(7) 0.04461(19) Uani 1 1 d . . . . .
N1 N 0.25196(15) 0.1351(2) 0.28846(16) 0.0231(4) Uani 1 1 d . . . . .
C1 C 0.2315(2) 0.0412(3) 0.1969(2) 0.0330(6) Uani 1 1 d . . . . .
H1 H 0.167032 0.057297 0.149874 0.049 Uiso 1 1 calc R U . . .
H2 H 0.279983 0.050486 0.155226 0.049 Uiso 1 1 calc R U . . .
H3 H 0.234158 -0.045293 0.225965 0.049 Uiso 1 1 calc R U . . .
C2 C 0.3509(2) 0.1094(3) 0.3598(2) 0.0323(6) Uani 1 1 d . . . . .
H4 H 0.364864 0.170164 0.419762 0.048 Uiso 1 1 calc R U . . .
H5 H 0.353213 0.022664 0.388410 0.048 Uiso 1 1 calc R U . . .
H6 H 0.399038 0.118443 0.317670 0.048 Uiso 1 1 calc R U . . .
C3 C 0.1763(2) 0.1244(3) 0.3529(2) 0.0301(6) Uani 1 1 d . . . . .
H7 H 0.191516 0.187432 0.412205 0.036 Uiso 1 1 calc R U . . .
H8 H 0.112593 0.147344 0.305057 0.036 Uiso 1 1 calc R U . . .
C4 C 0.1679(3) -0.0053(3) 0.4010(3) 0.0418(7) Uani 1 1 d . . . . .
H9 H 0.117615 -0.003121 0.440800 0.063 Uiso 1 1 calc R U . . .
H10 H 0.150762 -0.068533 0.343004 0.063 Uiso 1 1 calc R U . . .
H11 H 0.229870 -0.028351 0.450403 0.063 Uiso 1 1 calc R U . . .

loop_
_atom_site_aniso_label
_atom_site_aniso_U_11
_atom_site_aniso_U_22
_atom_site_aniso_U_33
_atom_site_aniso_U_23
_atom_site_aniso_U_13
_atom_site_aniso_U_12
Ge1 0.02166(14) 0.01811(14) 0.01746(13) 0.00068(9) 0.00535(10) -0.00171(9)
Si1 0.0226(3) 0.0216(3) 0.0170(3) -0.0011(2) 0.0057(2) -0.0014(3)
Si2 0.0239(3) 0.0190(3) 0.0271(3) 0.0004(3) 0.0096(3) 0.0007(3)
Si3 0.0234(3) 0.0236(3) 0.0238(3) 0.0033(3) 0.0059(3) -0.0045(3)
Cl1 0.0316(3) 0.0406(4) 0.0265(3) 0.0004(3) -0.0043(3) 0.0003(3)
Cl2 0.0414(4) 0.0396(4) 0.0311(3) -0.0073(3) 0.0221(3) -0.0074(3)
Cl3 0.0275(3) 0.0318(4) 0.0550(4) -0.0035(3) 0.0177(3) -0.0069(3)
Cl4 0.0393(4) 0.0409(4) 0.0393(4) 0.0162(3) 0.0092(3) 0.0129(3)
Cl5 0.0494(4) 0.0239(3) 0.0407(4) -0.0081(3) 0.0194(3) -0.0009(3)
Cl6 0.0212(3) 0.0467(4) 0.0428(4) 0.0039(3) 0.0086(3) -0.0018(3)
Cl7 0.0502(4) 0.0514(5) 0.0312(4) 0.0195(3) 0.0078(3) -0.0043(3)
Cl8 0.0581(5) 0.0290(4) 0.0500(4) -0.0096(3) 0.0195(4) -0.0148(3)
N1 0.0274(11) 0.0208(10) 0.0215(10) -0.0031(8) 0.0067(8) 0.0006(8)
C1 0.0433(16) 0.0257(13) 0.0316(14) -0.0120(11) 0.0127(12) -0.0049(12)
C2 0.0326(14) 0.0300(14) 0.0320(14) 0.0009(11) 0.0039(11) 0.0097(12)
C3 0.0389(15) 0.0230(13) 0.0332(14) 0.0010(11) 0.0179(12) -0.0034(11)
C4 0.062(2) 0.0281(15) 0.0380(16) 0.0019(12) 0.0173(15) -0.0128(14)

loop_
_atom_type_symbol
_atom_type_description
_atom_type_scat_dispersion_real
_atom_type_scat_dispersion_imag
_atom_type_scat_source
C C 0.0033 0.0016 'International Tables Vol C Tables 4.2.6.8 and 6.1.1.4'
H H 0.0000 0.0000 'International Tables Vol C Tables 4.2.6.8 and 6.1.1.4'
Cl Cl 0.1484 0.1585 'International Tables Vol C Tables 4.2.6.8 and 6.1.1.4'
Ge Ge 0.1547 1.8001 'International Tables Vol C Tables 4.2.6.8 and 6.1.1.4'
N N 0.0061 0.0033 'International Tables Vol C Tables 4.2.6.8 and 6.1.1.4'
Si Si 0.0817 0.0704 'International Tables Vol C Tables 4.2.6.8 and 6.1.1.4'

loop_
_geom_angle_atom_site_label_1
_geom_angle_atom_site_label_2
_geom_angle_atom_site_label_3
_geom_angle
_geom_angle_site_symmetry_1
_geom_angle_site_symmetry_3
_geom_angle_publ_flag
Si2 Ge1 Si3 97.85(3) . . ?
Si2 Ge1 Si1 95.72(2) . . ?
Si3 Ge1 Si1 94.70(2) . . ?
N1 Si1 Cl2 100.97(7) . . ?
N1 Si1 Cl1 100.97(7) . . ?
Cl2 Si1 Cl1 105.51(4) . . ?
N1 Si1 Ge1 106.06(7) . . ?
Cl2 Si1 Ge1 116.36(4) . . ?
Cl1 Si1 Ge1 123.52(4) . . ?
Cl3 Si2 Cl4 105.88(4) . . ?
Cl3 Si2 Cl5 104.45(4) . . ?
Cl4 Si2 Cl5 105.03(4) . . ?
Cl3 Si2 Ge1 109.29(4) . . ?
Cl4 Si2 Ge1 122.79(4) . . ?
Cl5 Si2 Ge1 107.94(4) . . ?
Cl7 Si3 Cl6 105.08(4) . . ?
Cl7 Si3 Cl8 103.84(5) . . ?
Cl6 Si3 Cl8 106.28(4) . . ?
Cl7 Si3 Ge1 124.98(4) . . ?
Cl6 Si3 Ge1 106.37(4) . . ?
Cl8 Si3 Ge1 109.00(4) . . ?
C2 N1 C1 108.9(2) . . ?
C2 N1 C3 110.3(2) . . ?
C1 N1 C3 110.4(2) . . ?
C2 N1 Si1 108.26(16) . . ?
C1 N1 Si1 112.53(17) . . ?
C3 N1 Si1 106.45(15) . . ?
N1 C1 H1 109.5 . . ?
N1 C1 H2 109.5 . . ?
H1 C1 H2 109.5 . . ?
N1 C1 H3 109.5 . . ?
H1 C1 H3 109.5 . . ?
H2 C1 H3 109.5 . . ?
N1 C2 H4 109.5 . . ?
N1 C2 H5 109.5 . . ?
H4 C2 H5 109.5 . . ?
N1 C2 H6 109.5 . . ?
H4 C2 H6 109.5 . . ?
H5 C2 H6 109.5 . . ?
C4 C3 N1 115.3(2) . . ?
C4 C3 H7 108.4 . . ?
N1 C3 H7 108.4 . . ?
C4 C3 H8 108.4 . . ?
N1 C3 H8 108.4 . . ?
H7 C3 H8 107.5 . . ?
C3 C4 H9 109.5 . . ?
C3 C4 H10 109.5 . . ?
H9 C4 H10 109.5 . . ?
C3 C4 H11 109.5 . . ?
H9 C4 H11 109.5 . . ?
H10 C4 H11 109.5 . . ?

loop_
_geom_bond_atom_site_label_1
_geom_bond_atom_site_label_2
_geom_bond_distance
_geom_bond_site_symmetry_2
_geom_bond_publ_flag
Ge1 Si2 2.3692(7) . ?
Ge1 Si3 2.3792(7) . ?
Ge1 Si1 2.3929(7) . ?
Si1 N1 1.908(2) . ?
Si1 Cl2 2.0497(9) . ?
Si1 Cl1 2.0525(9) . ?
Si2 Cl3 2.0560(9) . ?
Si2 Cl4 2.0567(10) . ?
Si2 Cl5 2.0576(10) . ?
Si3 Cl7 2.0524(10) . ?
Si3 Cl6 2.0534(10) . ?
Si3 Cl8 2.0610(10) . ?
N1 C2 1.501(3) . ?
N1 C1 1.503(3) . ?
N1 C3 1.520(3) . ?
C1 H1 0.9800 . ?
C1 H2 0.9800 . ?
C1 H3 0.9800 . ?
C2 H4 0.9800 . ?
C2 H5 0.9800 . ?
C2 H6 0.9800 . ?
C3 C4 1.514(4) . ?
C3 H7 0.9900 . ?
C3 H8 0.9900 . ?
C4 H9 0.9800 . ?
C4 H10 0.9800 . ?
C4 H11 0.9800 . ?

loop_
_geom_torsion_atom_site_label_1
_geom_torsion_atom_site_label_2
_geom_torsion_atom_site_label_3
_geom_torsion_atom_site_label_4
_geom_torsion
_geom_torsion_site_symmetry_1
_geom_torsion_site_symmetry_2
_geom_torsion_site_symmetry_3
_geom_torsion_site_symmetry_4
_geom_torsion_publ_flag
C2 N1 C3 C4 -61.9(3) . . . . ?
C1 N1 C3 C4 58.4(3) . . . . ?
Si1 N1 C3 C4 -179.2(2) . . . . ?
